data_7151734
loop_
_publ_author_name
'He, Yong'
'Krishnamoorthy, Pasupathy'
'Lima, Heather M.'
'Chen, Yingzhong'
'Wu, Haiyan'
'Sivappa, Rasapalli'
'Dias, H. V. Rasika'
'Lovely, Carl J.'

_publ_section_title
;
 Intramolecular Diels-Alder chemistry of 4-vinylimidazoles.
;
_journal_issue 8
_journal_name_full 'Organic &amp; biomolecular chemistry'
_journal_page_first 2685
_journal_page_last 2701
_journal_paper_doi 10.1039/c0ob00657b
_journal_volume 9
_journal_year 2011
_chemical_formula_sum 'C30 H35 Cl2 N7 O5 S2'
_chemical_formula_weight 708.67
_chemical_name_common Compound-72
_chemical_name_systematic
;
?
;
_space_group_IT_number 14
_symmetry_cell_setting monoclinic
_symmetry_space_group_name_Hall '-P 2yn'
_symmetry_space_group_name_H-M 'P 1 21/n 1'
_atom_sites_solution_hydrogens geom
_atom_sites_solution_primary direct
_atom_sites_solution_secondary difmap
_audit_creation_method SHELXL-97
_cell_angle_alpha 90.00
_cell_angle_beta 114.3090(10)
_cell_angle_gamma 90.00
_cell_formula_units_Z 4
_cell_length_a 16.9209(13)
_cell_length_b 10.9678(9)
_cell_length_c 19.3539(15)
_cell_measurement_reflns_used 6365
_cell_measurement_temperature 100(2)
_cell_measurement_theta_max 28.49
_cell_measurement_theta_min 2.28
_cell_volume 3273.3(4)
_computing_cell_refinement 'Bruker SMART'
_computing_data_collection 'Bruker SMART'
_computing_data_reduction 'Bruker SAINT'
_computing_molecular_graphics 'Bruker SHELXTL'
_computing_publication_material 'Bruker SHELXTL'
_computing_structure_refinement 'SHELXL-97 (Sheldrick, 1997)'
_computing_structure_solution 'SHELXS-97 (Sheldrick, 1990)'
_diffrn_ambient_temperature 100(2)
_diffrn_measured_fraction_theta_full 0.999
_diffrn_measured_fraction_theta_max 0.999
_diffrn_measurement_device_type 'CCD area detector'
_diffrn_measurement_method 'phi and omega scans'
_diffrn_radiation_monochromator graphite
_diffrn_radiation_source 'fine-focus sealed tube'
_diffrn_radiation_type MoK\a
_diffrn_radiation_wavelength 0.71073
_diffrn_reflns_av_R_equivalents 0.0368
_diffrn_reflns_av_sigmaI/netI 0.0335
_diffrn_reflns_limit_h_max 20
_diffrn_reflns_limit_h_min -20
_diffrn_reflns_limit_k_max 13
_diffrn_reflns_limit_k_min -13
_diffrn_reflns_limit_l_max 23
_diffrn_reflns_limit_l_min -23
_diffrn_reflns_number 24937
_diffrn_reflns_theta_full 26.00
_diffrn_reflns_theta_max 26.00
_diffrn_reflns_theta_min 2.08
_exptl_absorpt_coefficient_mu 0.377
_exptl_absorpt_correction_T_max 0.9737
_exptl_absorpt_correction_T_min 0.8577
_exptl_absorpt_correction_type empirical
_exptl_absorpt_process_details sadabs
_exptl_crystal_colour colorless
_exptl_crystal_density_diffrn 1.438
_exptl_crystal_density_method 'not measured'
_exptl_crystal_description rods
_exptl_crystal_F_000 1480
_exptl_crystal_size_max 0.42
_exptl_crystal_size_mid 0.14
_exptl_crystal_size_min 0.07
_refine_diff_density_max 1.081
_refine_diff_density_min -0.912
_refine_diff_density_rms 0.071
_refine_ls_extinction_method none
_refine_ls_goodness_of_fit_ref 1.027
_refine_ls_hydrogen_treatment constr
_refine_ls_matrix_type full
_refine_ls_number_parameters 419
_refine_ls_number_reflns 6428
_refine_ls_number_restraints 0
_refine_ls_restrained_S_all 1.027
_refine_ls_R_factor_all 0.0560
_refine_ls_R_factor_gt 0.0445
_refine_ls_shift/su_max 0.001
_refine_ls_shift/su_mean 0.000
_refine_ls_structure_factor_coef Fsqd
_refine_ls_weighting_details 'calc w=1/[\s^2^(Fo^2^)+(0.0630P)^2^+3.9305P] where P=(Fo^2^+2Fc^2^)/3'
_refine_ls_weighting_scheme calc
_refine_ls_wR_factor_gt 0.1164
_refine_ls_wR_factor_ref 0.1247
_reflns_number_gt 5291
_reflns_number_total 6428
_reflns_threshold_expression >2sigma(I)
_cod_data_source_file c0ob00657b.txt
_cod_data_source_block dias184s
_cod_depositor_comments
;
The following automatic conversions were performed:
'_symmetry_cell_setting' value 'Monoclinic' changed to 'monoclinic'
according to '/home/saulius/struct/CIF-dictionaries/cif_core.dic'
dictionary named 'cif_core.dic' version 2.4.1 from 2010-06-29.

Automatic conversion script
Id: cif_fix_enum 1555 2011-01-17 13:19:09Z saulius 
;
_cod_original_sg_symbol_H-M P2(1)/n
_cod_database_code 7151734

loop_
_symmetry_equiv_pos_as_xyz
'x, y, z'
'-x+1/2, y+1/2, -z+1/2'
'-x, -y, -z'
'x-1/2, -y-1/2, z-1/2'

loop_
_atom_site_label
_atom_site_type_symbol
_atom_site_fract_x
_atom_site_fract_y
_atom_site_fract_z
_atom_site_U_iso_or_equiv
_atom_site_adp_type
_atom_site_occupancy
_atom_site_symmetry_multiplicity
_atom_site_calc_flag
_atom_site_refinement_flags
_atom_site_disorder_assembly
_atom_site_disorder_group
S2 S 0.35854(4) 0.10678(5) 0.15631(3) 0.01442(14) Uani 1 1 d . . .
S1 S 0.44897(3) 0.22602(5) 0.44765(3) 0.01297(14) Uani 1 1 d . . .
Cl1 Cl 0.89276(6) 0.78048(9) 0.37259(5) 0.0527(2) Uani 1 1 d . . .
Cl2 Cl 1.03152(7) 0.66649(10) 0.50230(6) 0.0679(3) Uani 1 1 d . . .
O3 O 0.06559(10) 0.25980(15) 0.23020(9) 0.0157(3) Uani 1 1 d . . .
O5 O 0.31779(11) 0.20868(16) 0.10985(9) 0.0209(4) Uani 1 1 d . . .
O4 O 0.35323(10) -0.01309(16) 0.12622(9) 0.0197(4) Uani 1 1 d . . .
O1 O 0.40680(10) 0.33443(15) 0.40941(9) 0.0180(4) Uani 1 1 d . . .
N2 N 0.37976(12) 0.16725(17) 0.48291(10) 0.0134(4) Uani 1 1 d . . .
O2 O 0.46730(10) 0.13030(15) 0.40666(9) 0.0188(4) Uani 1 1 d . . .
N4 N -0.00387(12) 0.17665(17) 0.29942(10) 0.0131(4) Uani 1 1 d . . .
N6 N 0.31295(12) 0.09452(17) 0.21861(10) 0.0138(4) Uani 1 1 d . . .
N7 N 0.45978(12) 0.13896(18) 0.20406(11) 0.0157(4) Uani 1 1 d . . .
N5 N 0.27775(12) 0.00810(17) 0.30582(11) 0.0152(4) Uani 1 1 d . . .
N1 N 0.33575(12) 0.06784(18) 0.56154(11) 0.0171(4) Uani 1 1 d . . .
C18 C -0.12091(14) 0.1192(2) 0.17380(12) 0.0130(4) Uani 1 1 d . . .
C12 C 0.26552(13) 0.1337(2) 0.30593(12) 0.0120(4) Uani 1 1 d . . .
C7 C 0.11584(14) 0.1360(2) 0.41192(13) 0.0146(5) Uani 1 1 d . . .
H7 H 0.1224 0.2204 0.4330 0.018 Uiso 1 1 calc R . .
C5 C 0.06647(14) 0.2005(2) 0.28421(12) 0.0126(4) Uani 1 1 d . . .
C1 C 0.40229(15) 0.1166(2) 0.55364(13) 0.0165(5) Uani 1 1 d . . .
H1 H 0.4596 0.1169 0.5923 0.020 Uiso 1 1 calc R . .
C13 C 0.30757(14) -0.0119(2) 0.25455(13) 0.0156(5) Uani 1 1 d . . .
H13 H 0.3236 -0.0900 0.2433 0.019 Uiso 1 1 calc R . .
C6 C 0.01860(14) 0.1077(2) 0.37051(12) 0.0157(5) Uani 1 1 d . . .
H6A H 0.0081 0.0193 0.3608 0.019 Uiso 1 1 calc R . .
H6B H -0.0142 0.1374 0.3994 0.019 Uiso 1 1 calc R . .
C3 C 0.23423(14) 0.1865(2) 0.36254(12) 0.0124(4) Uani 1 1 d . . .
H3 H 0.2326 0.2775 0.3591 0.015 Uiso 1 1 calc R . .
C14 C 0.28642(14) 0.1891(2) 0.25278(12) 0.0137(5) Uani 1 1 d . . .
H14 H 0.2836 0.2737 0.2414 0.016 Uiso 1 1 calc R . .
C9 C 0.26561(14) 0.0863(2) 0.49220(13) 0.0148(5) Uani 1 1 d . . .
C17 C -0.09237(14) 0.2033(2) 0.24288(12) 0.0131(4) Uani 1 1 d . . .
H17 H -0.0917 0.2882 0.2243 0.016 Uiso 1 1 calc R . .
C21 C -0.17888(15) -0.0259(2) 0.04324(13) 0.0191(5) Uani 1 1 d . . .
H21 H -0.1988 -0.0756 -0.0009 0.023 Uiso 1 1 calc R . .
C29 C -0.17638(15) 0.3114(2) 0.30631(13) 0.0193(5) Uani 1 1 d . . .
H29 H -0.1539 0.3864 0.2975 0.023 Uiso 1 1 calc R . .
C25 C -0.19065(15) 0.0935(2) 0.29244(13) 0.0168(5) Uani 1 1 d . . .
H25 H -0.1787 0.0190 0.2735 0.020 Uiso 1 1 calc R . .
C8 C 0.17340(14) 0.0502(2) 0.47516(13) 0.0174(5) Uani 1 1 d . . .
H8A H 0.1614 0.0598 0.5208 0.021 Uiso 1 1 calc R . .
H8B H 0.1629 -0.0357 0.4582 0.021 Uiso 1 1 calc R . .
C22 C -0.10438(15) -0.0568(2) 0.10585(13) 0.0180(5) Uani 1 1 d . . .
H22 H -0.0728 -0.1277 0.1046 0.022 Uiso 1 1 calc R . .
C24 C -0.15534(14) 0.2026(2) 0.28044(12) 0.0137(5) Uani 1 1 d . . .
C15 C 0.47901(16) 0.2633(2) 0.23564(15) 0.0216(5) Uani 1 1 d . . .
H15A H 0.4616 0.2709 0.2779 0.032 Uiso 1 1 calc R . .
H15B H 0.4468 0.3226 0.1962 0.032 Uiso 1 1 calc R . .
H15C H 0.5413 0.2791 0.2538 0.032 Uiso 1 1 calc R . .
C4 C 0.14312(14) 0.1368(2) 0.34570(12) 0.0130(5) Uani 1 1 d . . .
H4 H 0.1421 0.0502 0.3292 0.016 Uiso 1 1 calc R . .
C20 C -0.22453(16) 0.0788(2) 0.04547(13) 0.0208(5) Uani 1 1 d . . .
H20 H -0.2754 0.1011 0.0025 0.025 Uiso 1 1 calc R . .
C2 C 0.29027(14) 0.1470(2) 0.44287(12) 0.0131(5) Uani 1 1 d . . .
C26 C -0.24318(15) 0.0936(2) 0.33206(13) 0.0200(5) Uani 1 1 d . . .
H26 H -0.2660 0.0190 0.3409 0.024 Uiso 1 1 calc R . .
C16 C 0.51290(15) 0.0437(2) 0.25689(14) 0.0215(5) Uani 1 1 d . . .
H16A H 0.5744 0.0597 0.2703 0.032 Uiso 1 1 calc R . .
H16B H 0.4973 -0.0363 0.2325 0.032 Uiso 1 1 calc R . .
H16C H 0.5021 0.0446 0.3029 0.032 Uiso 1 1 calc R . .
C23 C -0.07527(15) 0.0159(2) 0.17107(13) 0.0158(5) Uani 1 1 d . . .
H23 H -0.0239 -0.0057 0.2137 0.019 Uiso 1 1 calc R . .
C19 C -0.19604(15) 0.1505(2) 0.11009(13) 0.0178(5) Uani 1 1 d . . .
H19 H -0.2277 0.2214 0.1112 0.021 Uiso 1 1 calc R . .
C28 C -0.23000(16) 0.3113(3) 0.34489(14) 0.0242(6) Uani 1 1 d . . .
H28 H -0.2445 0.3860 0.3617 0.029 Uiso 1 1 calc R . .
C27 C -0.26232(15) 0.2020(3) 0.35875(14) 0.0235(6) Uani 1 1 d . . .
H27 H -0.2974 0.2015 0.3864 0.028 Uiso 1 1 calc R . .
C30 C 0.9379(2) 0.6400(3) 0.41847(18) 0.0452(8) Uani 1 1 d . . .
H30A H 0.8944 0.5958 0.4308 0.054 Uiso 1 1 calc R . .
H30B H 0.9531 0.5883 0.3837 0.054 Uiso 1 1 calc R . .
N3 N 0.53511(12) 0.25817(18) 0.51983(11) 0.0154(4) Uani 1 1 d . . .
C11 C 0.53834(17) 0.3652(2) 0.56616(14) 0.0216(5) Uani 1 1 d . . .
H11A H 0.5446 0.3388 0.6165 0.032 Uiso 1 1 calc R . .
H11B H 0.4846 0.4122 0.5418 0.032 Uiso 1 1 calc R . .
H11C H 0.5879 0.4163 0.5711 0.032 Uiso 1 1 calc R . .
C10A C 0.60627(15) 0.1691(2) 0.55267(15) 0.0238(6) Uani 1 1 d . . .
H10A H 0.6620 0.2105 0.5662 0.036 Uiso 1 1 calc R . .
H10B H 0.5997 0.1049 0.5155 0.036 Uiso 1 1 calc R . .
H10C H 0.6044 0.1328 0.5982 0.036 Uiso 1 1 calc R . .

loop_
_atom_site_aniso_label
_atom_site_aniso_U_11
_atom_site_aniso_U_22
_atom_site_aniso_U_33
_atom_site_aniso_U_23
_atom_site_aniso_U_13
_atom_site_aniso_U_12
S2 0.0126(3) 0.0188(3) 0.0126(3) -0.0011(2) 0.0059(2) 0.0006(2)
S1 0.0103(3) 0.0147(3) 0.0141(3) 0.0001(2) 0.0053(2) -0.0011(2)
Cl1 0.0417(5) 0.0676(6) 0.0565(5) 0.0173(4) 0.0281(4) 0.0076(4)
Cl2 0.0623(6) 0.0634(6) 0.0523(5) -0.0157(5) -0.0023(5) 0.0110(5)
O3 0.0146(8) 0.0173(8) 0.0155(8) 0.0015(7) 0.0065(7) -0.0006(6)
O5 0.0193(9) 0.0277(10) 0.0163(8) 0.0050(7) 0.0078(7) 0.0047(7)
O4 0.0185(9) 0.0239(9) 0.0184(8) -0.0071(7) 0.0092(7) -0.0023(7)
O1 0.0155(8) 0.0178(9) 0.0189(8) 0.0044(7) 0.0051(7) -0.0003(7)
N2 0.0117(9) 0.0144(9) 0.0144(9) 0.0019(8) 0.0056(7) 0.0000(7)
O2 0.0150(8) 0.0225(9) 0.0203(8) -0.0054(7) 0.0086(7) -0.0014(7)
N4 0.0101(9) 0.0162(10) 0.0122(9) 0.0000(8) 0.0036(7) -0.0012(7)
N6 0.0139(9) 0.0147(10) 0.0141(9) -0.0007(8) 0.0070(8) 0.0012(8)
N7 0.0121(9) 0.0159(10) 0.0189(10) -0.0001(8) 0.0060(8) -0.0001(8)
N5 0.0137(9) 0.0154(10) 0.0174(10) -0.0020(8) 0.0073(8) -0.0011(8)
N1 0.0138(10) 0.0205(10) 0.0158(10) 0.0034(8) 0.0049(8) 0.0012(8)
C18 0.0132(11) 0.0145(11) 0.0140(11) 0.0008(9) 0.0082(9) -0.0029(9)
C12 0.0074(10) 0.0142(11) 0.0128(10) -0.0010(8) 0.0026(8) 0.0001(8)
C7 0.0109(11) 0.0186(12) 0.0153(11) 0.0009(9) 0.0063(9) -0.0007(9)
C5 0.0113(11) 0.0126(11) 0.0133(10) -0.0034(9) 0.0045(9) -0.0006(8)
C1 0.0132(11) 0.0199(12) 0.0159(11) 0.0023(9) 0.0057(9) 0.0018(9)
C13 0.0137(11) 0.0136(11) 0.0194(11) -0.0017(9) 0.0067(9) -0.0009(9)
C6 0.0134(11) 0.0202(12) 0.0143(11) 0.0017(9) 0.0065(9) -0.0004(9)
C3 0.0110(10) 0.0137(11) 0.0125(10) 0.0005(9) 0.0049(9) 0.0010(8)
C14 0.0111(11) 0.0141(11) 0.0157(11) -0.0013(9) 0.0053(9) 0.0022(9)
C9 0.0124(11) 0.0168(11) 0.0149(11) 0.0012(9) 0.0054(9) 0.0016(9)
C17 0.0098(10) 0.0137(11) 0.0151(11) 0.0014(9) 0.0045(9) -0.0007(8)
C21 0.0208(12) 0.0224(13) 0.0161(11) -0.0041(10) 0.0096(10) -0.0062(10)
C29 0.0167(12) 0.0193(12) 0.0217(12) -0.0028(10) 0.0078(10) 0.0000(9)
C25 0.0142(11) 0.0191(12) 0.0160(11) 0.0007(9) 0.0049(9) 0.0005(9)
C8 0.0126(11) 0.0244(13) 0.0155(11) 0.0037(10) 0.0062(9) -0.0015(9)
C22 0.0182(12) 0.0168(12) 0.0223(12) -0.0011(10) 0.0116(10) -0.0004(9)
C24 0.0090(10) 0.0177(11) 0.0126(10) -0.0002(9) 0.0028(8) 0.0002(9)
C15 0.0200(12) 0.0182(12) 0.0276(13) -0.0036(10) 0.0108(11) -0.0044(10)
C4 0.0117(11) 0.0132(11) 0.0143(11) 0.0000(9) 0.0056(9) -0.0002(9)
C20 0.0182(12) 0.0249(13) 0.0150(11) 0.0026(10) 0.0025(10) 0.0002(10)
C2 0.0111(11) 0.0127(11) 0.0157(11) 0.0000(9) 0.0058(9) 0.0013(9)
C26 0.0121(11) 0.0281(13) 0.0190(12) 0.0058(10) 0.0056(9) -0.0009(10)
C16 0.0148(12) 0.0225(13) 0.0241(13) 0.0020(10) 0.0048(10) 0.0029(10)
C23 0.0135(11) 0.0170(12) 0.0162(11) 0.0023(9) 0.0055(9) 0.0008(9)
C19 0.0165(12) 0.0164(12) 0.0200(12) 0.0013(9) 0.0072(10) 0.0014(9)
C28 0.0197(13) 0.0292(14) 0.0255(13) -0.0054(11) 0.0110(11) 0.0036(11)
C27 0.0129(12) 0.0394(16) 0.0200(12) 0.0007(11) 0.0087(10) 0.0018(11)
C30 0.0406(18) 0.064(2) 0.0336(17) -0.0018(16) 0.0176(15) 0.0060(16)
N3 0.0122(9) 0.0149(10) 0.0168(10) -0.0011(8) 0.0038(8) -0.0005(8)
C11 0.0257(13) 0.0194(12) 0.0184(12) -0.0029(10) 0.0078(10) 0.0010(10)
C10A 0.0130(12) 0.0217(13) 0.0293(13) 0.0012(11) 0.0013(10) 0.0032(10)

loop_
_atom_type_symbol
_atom_type_description
_atom_type_scat_dispersion_real
_atom_type_scat_dispersion_imag
_atom_type_scat_source
C C 0.0033 0.0016 'International Tables Vol C Tables 4.2.6.8 and 6.1.1.4'
H H 0.0000 0.0000 'International Tables Vol C Tables 4.2.6.8 and 6.1.1.4'
N N 0.0061 0.0033 'International Tables Vol C Tables 4.2.6.8 and 6.1.1.4'
O O 0.0106 0.0060 'International Tables Vol C Tables 4.2.6.8 and 6.1.1.4'
S S 0.1246 0.1234 'International Tables Vol C Tables 4.2.6.8 and 6.1.1.4'
Cl Cl 0.1484 0.1585 'International Tables Vol C Tables 4.2.6.8 and 6.1.1.4'

loop_
_geom_angle_atom_site_label_1
_geom_angle_atom_site_label_2
_geom_angle_atom_site_label_3
_geom_angle
_geom_angle_site_symmetry_1
_geom_angle_site_symmetry_3
_geom_angle_publ_flag
O5 S2 O4 122.26(10) . . ?
O5 S2 N7 108.30(10) . . ?
O4 S2 N7 107.98(10) . . ?
O5 S2 N6 105.66(10) . . ?
O4 S2 N6 104.40(10) . . ?
N7 S2 N6 107.36(10) . . ?
O2 S1 O1 120.14(10) . . ?
O2 S1 N3 108.78(10) . . ?
O1 S1 N3 110.67(10) . . ?
O2 S1 N2 106.67(10) . . ?
O1 S1 N2 104.09(9) . . ?
N3 S1 N2 105.34(10) . . ?
C1 N2 C2 106.18(18) . . ?
C1 N2 S1 126.52(16) . . ?
C2 N2 S1 126.87(15) . . ?
C5 N4 C17 120.76(18) . . ?
C5 N4 C6 112.74(18) . . ?
C17 N4 C6 125.90(18) . . ?
C13 N6 C14 106.74(18) . . ?
C13 N6 S2 124.96(16) . . ?
C14 N6 S2 127.59(16) . . ?
C15 N7 C16 113.53(19) . . ?
C15 N7 S2 116.10(16) . . ?
C16 N7 S2 116.14(16) . . ?
C13 N5 C12 105.78(19) . . ?
C1 N1 C9 105.10(19) . . ?
C23 C18 C19 119.0(2) . . ?
C23 C18 C17 123.1(2) . . ?
C19 C18 C17 117.8(2) . . ?
C14 C12 N5 110.82(19) . . ?
C14 C12 C3 130.8(2) . . ?
N5 C12 C3 118.41(19) . . ?
C4 C7 C8 111.15(18) . . ?
C4 C7 C6 101.06(17) . . ?
C8 C7 C6 118.99(19) . . ?
C4 C7 H7 108.4 . . ?
C8 C7 H7 108.4 . . ?
C6 C7 H7 108.4 . . ?
O3 C5 N4 125.5(2) . . ?
O3 C5 C4 128.1(2) . . ?
N4 C5 C4 106.37(18) . . ?
N1 C1 N2 112.4(2) . . ?
N1 C1 H1 123.8 . . ?
N2 C1 H1 123.8 . . ?
N5 C13 N6 111.6(2) . . ?
N5 C13 H13 124.2 . . ?
N6 C13 H13 124.2 . . ?
N4 C6 C7 101.09(17) . . ?
N4 C6 H6A 111.6 . . ?
C7 C6 H6A 111.6 . . ?
N4 C6 H6B 111.6 . . ?
C7 C6 H6B 111.6 . . ?
H6A C6 H6B 109.4 . . ?
C2 C3 C12 112.07(18) . . ?
C2 C3 C4 105.41(17) . . ?
C12 C3 C4 109.24(18) . . ?
C2 C3 H3 110.0 . . ?
C12 C3 H3 110.0 . . ?
C4 C3 H3 110.0 . . ?
C12 C14 N6 105.05(19) . . ?
C12 C14 H14 127.5 . . ?
N6 C14 H14 127.5 . . ?
C2 C9 N1 111.2(2) . . ?
C2 C9 C8 124.2(2) . . ?
N1 C9 C8 124.5(2) . . ?
N4 C17 C24 110.01(17) . . ?
N4 C17 C18 112.78(18) . . ?
C24 C17 C18 112.59(18) . . ?
N4 C17 H17 107.0 . . ?
C24 C17 H17 107.0 . . ?
C18 C17 H17 107.0 . . ?
C22 C21 C20 119.4(2) . . ?
C22 C21 H21 120.3 . . ?
C20 C21 H21 120.3 . . ?
C28 C29 C24 120.7(2) . . ?
C28 C29 H29 119.7 . . ?
C24 C29 H29 119.7 . . ?
C26 C25 C24 120.2(2) . . ?
C26 C25 H25 119.9 . . ?
C24 C25 H25 119.9 . . ?
C9 C8 C7 105.88(18) . . ?
C9 C8 H8A 110.6 . . ?
C7 C8 H8A 110.6 . . ?
C9 C8 H8B 110.6 . . ?
C7 C8 H8B 110.6 . . ?
H8A C8 H8B 108.7 . . ?
C21 C22 C23 120.4(2) . . ?
C21 C22 H22 119.8 . . ?
C23 C22 H22 119.8 . . ?
C29 C24 C25 118.9(2) . . ?
C29 C24 C17 120.0(2) . . ?
C25 C24 C17 121.1(2) . . ?
N7 C15 H15A 109.5 . . ?
N7 C15 H15B 109.5 . . ?
H15A C15 H15B 109.5 . . ?
N7 C15 H15C 109.5 . . ?
H15A C15 H15C 109.5 . . ?
H15B C15 H15C 109.5 . . ?
C5 C4 C7 101.77(17) . . ?
C5 C4 C3 117.42(18) . . ?
C7 C4 C3 116.50(18) . . ?
C5 C4 H4 106.8 . . ?
C7 C4 H4 106.8 . . ?
C3 C4 H4 106.8 . . ?
C19 C20 C21 120.3(2) . . ?
C19 C20 H20 119.9 . . ?
C21 C20 H20 119.9 . . ?
C9 C2 N2 105.19(19) . . ?
C9 C2 C3 128.1(2) . . ?
N2 C2 C3 126.74(19) . . ?
C27 C26 C25 120.4(2) . . ?
C27 C26 H26 119.8 . . ?
C25 C26 H26 119.8 . . ?
N7 C16 H16A 109.5 . . ?
N7 C16 H16B 109.5 . . ?
H16A C16 H16B 109.5 . . ?
N7 C16 H16C 109.5 . . ?
H16A C16 H16C 109.5 . . ?
H16B C16 H16C 109.5 . . ?
C18 C23 C22 120.4(2) . . ?
C18 C23 H23 119.8 . . ?
C22 C23 H23 119.8 . . ?
C20 C19 C18 120.5(2) . . ?
C20 C19 H19 119.7 . . ?
C18 C19 H19 119.7 . . ?
C27 C28 C29 120.0(2) . . ?
C27 C28 H28 120.0 . . ?
C29 C28 H28 120.0 . . ?
C26 C27 C28 119.8(2) . . ?
C26 C27 H27 120.1 . . ?
C28 C27 H27 120.1 . . ?
Cl2 C30 Cl1 110.7(2) . . ?
Cl2 C30 H30A 109.5 . . ?
Cl1 C30 H30A 109.5 . . ?
Cl2 C30 H30B 109.5 . . ?
Cl1 C30 H30B 109.5 . . ?
H30A C30 H30B 108.1 . . ?
C11 N3 C10A 116.66(19) . . ?
C11 N3 S1 120.38(16) . . ?
C10A N3 S1 121.49(16) . . ?
N3 C11 H11A 109.5 . . ?
N3 C11 H11B 109.5 . . ?
H11A C11 H11B 109.5 . . ?
N3 C11 H11C 109.5 . . ?
H11A C11 H11C 109.5 . . ?
H11B C11 H11C 109.5 . . ?
N3 C10A H10A 109.5 . . ?
N3 C10A H10B 109.5 . . ?
H10A C10A H10B 109.5 . . ?
N3 C10A H10C 109.5 . . ?
H10A C10A H10C 109.5 . . ?
H10B C10A H10C 109.5 . . ?

loop_
_geom_bond_atom_site_label_1
_geom_bond_atom_site_label_2
_geom_bond_distance
_geom_bond_site_symmetry_2
_geom_bond_publ_flag
S2 O5 1.4222(17) . ?
S2 O4 1.4257(17) . ?
S2 N7 1.6156(19) . ?
S2 N6 1.6830(19) . ?
S1 O2 1.4249(17) . ?
S1 O1 1.4268(17) . ?
S1 N3 1.5887(19) . ?
S1 N2 1.7060(19) . ?
Cl1 C30 1.786(4) . ?
Cl2 C30 1.763(3) . ?
O3 C5 1.226(3) . ?
N2 C1 1.378(3) . ?
N2 C2 1.406(3) . ?
N4 C5 1.364(3) . ?
N4 C17 1.475(3) . ?
N4 C6 1.476(3) . ?
N6 C13 1.381(3) . ?
N6 C14 1.400(3) . ?
N7 C15 1.475(3) . ?
N7 C16 1.479(3) . ?
N5 C13 1.304(3) . ?
N5 C12 1.393(3) . ?
N1 C1 1.311(3) . ?
N1 C9 1.393(3) . ?
C18 C23 1.384(3) . ?
C18 C19 1.401(3) . ?
C18 C17 1.530(3) . ?
C12 C14 1.361(3) . ?
C12 C3 1.515(3) . ?
C7 C4 1.531(3) . ?
C7 C8 1.533(3) . ?
C7 C6 1.536(3) . ?
C7 H7 1.0000 . ?
C5 C4 1.521(3) . ?
C1 H1 0.9500 . ?
C13 H13 0.9500 . ?
C6 H6A 0.9900 . ?
C6 H6B 0.9900 . ?
C3 C2 1.513(3) . ?
C3 C4 1.538(3) . ?
C3 H3 1.0000 . ?
C14 H14 0.9500 . ?
C9 C2 1.362(3) . ?
C9 C8 1.509(3) . ?
C17 C24 1.517(3) . ?
C17 H17 1.0000 . ?
C21 C22 1.384(3) . ?
C21 C20 1.395(4) . ?
C21 H21 0.9500 . ?
C29 C28 1.392(3) . ?
C29 C24 1.396(3) . ?
C29 H29 0.9500 . ?
C25 C26 1.393(3) . ?
C25 C24 1.399(3) . ?
C25 H25 0.9500 . ?
C8 H8A 0.9900 . ?
C8 H8B 0.9900 . ?
C22 C23 1.400(3) . ?
C22 H22 0.9500 . ?
C15 H15A 0.9800 . ?
C15 H15B 0.9800 . ?
C15 H15C 0.9800 . ?
C4 H4 1.0000 . ?
C20 C19 1.385(3) . ?
C20 H20 0.9500 . ?
C26 C27 1.386(4) . ?
C26 H26 0.9500 . ?
C16 H16A 0.9800 . ?
C16 H16B 0.9800 . ?
C16 H16C 0.9800 . ?
C23 H23 0.9500 . ?
C19 H19 0.9500 . ?
C28 C27 1.389(4) . ?
C28 H28 0.9500 . ?
C27 H27 0.9500 . ?
C30 H30A 0.9900 . ?
C30 H30B 0.9900 . ?
N3 C11 1.465(3) . ?
N3 C10A 1.476(3) . ?
C11 H11A 0.9800 . ?
C11 H11B 0.9800 . ?
C11 H11C 0.9800 . ?
C10A H10A 0.9800 . ?
C10A H10B 0.9800 . ?
C10A H10C 0.9800 . ?
